data_1564406
loop_
_publ_author_name
'Majumder, Avishek'
'Dutta, Nityananda'
'Haldar, Shobhraj'
'Das, Arpan'
'Carrella, Luca'
'Bera, Manindranath'

_publ_section_title
;
 Aromatic dicarboxylate incorporated new di- and tetranuclear cobalt(II)
 complexes: Synthetic and structural aspects, and evaluation of properties
 and catalytic activity
;
_journal_name_full 'Inorganica Chimica Acta'
_journal_page_first 119752
_journal_paper_doi 10.1016/j.ica.2020.119752
_journal_volume 510
_journal_year 2020
_chemical_formula_moiety 'C70 H62 Co4 N8 O14, 4.5(C H4 O), 5.5(H2 O)'
_chemical_formula_sum 'C74.5 H91 Co4 N8 O24'
_chemical_formula_weight 1718.27
_space_group_crystal_system triclinic
_space_group_IT_number 2
_space_group_name_Hall '-P 1'
_space_group_name_H-M_alt 'P -1'
_atom_sites_solution_hydrogens mixed
_cell_angle_alpha 73.494(4)
_cell_angle_beta 85.949(3)
_cell_angle_gamma 74.975(4)
_cell_formula_units_Z 2
_cell_length_a 14.1314(6)
_cell_length_b 17.5517(8)
_cell_length_c 18.0791(7)
_cell_measurement_reflns_used 8450
_cell_measurement_temperature 293(2)
_cell_measurement_theta_max 25.0290
_cell_measurement_theta_min 1.9450
_cell_volume 4152.4(3)
_computing_molecular_graphics 'Olex2 1.3-beta (Dolomanov et al., 2009)'
_computing_publication_material 'Olex2 1.3-beta (Dolomanov et al., 2009)'
_computing_structure_refinement 'SHELXL 2016/6 (Sheldrick, 2015)'
_diffrn_ambient_temperature 293(2)
_diffrn_measured_fraction_theta_full 0.988
_diffrn_measured_fraction_theta_max 0.988
_diffrn_measurement_device 'four-circle diffractometer'
_diffrn_measurement_device_type 'SuperNova, Dual, Cu at zero, Eos'
_diffrn_measurement_method '\w scans'
_diffrn_radiation_monochromator mirror
_diffrn_radiation_probe x-ray
_diffrn_radiation_type 'Mo K\a'
_diffrn_radiation_wavelength 0.71073
_diffrn_reflns_av_R_equivalents 0.0230
_diffrn_reflns_av_unetI/netI 0.0430
_diffrn_reflns_Laue_measured_fraction_full 0.988
_diffrn_reflns_Laue_measured_fraction_max 0.988
_diffrn_reflns_limit_h_max 13
_diffrn_reflns_limit_h_min -16
_diffrn_reflns_limit_k_max 19
_diffrn_reflns_limit_k_min -20
_diffrn_reflns_limit_l_max 21
_diffrn_reflns_limit_l_min -21
_diffrn_reflns_number 21440
_diffrn_reflns_point_group_measured_fraction_full 0.988
_diffrn_reflns_point_group_measured_fraction_max 0.988
_diffrn_reflns_theta_full 25.027
_diffrn_reflns_theta_max 25.027
_diffrn_reflns_theta_min 1.896
_diffrn_source 'SuperNova (Mo) X-ray Source'
_exptl_absorpt_coefficient_mu 0.862
_exptl_crystal_colour pink
_exptl_crystal_colour_primary pink
_exptl_crystal_density_diffrn 1.374
_exptl_crystal_description block
_exptl_crystal_F_000 1788
_exptl_crystal_size_max 0.37
_exptl_crystal_size_mid 0.26
_exptl_crystal_size_min 0.16
_refine_diff_density_max 1.715
_refine_diff_density_min -0.806
_refine_diff_density_rms 0.108
_refine_ls_extinction_coef .
_refine_ls_extinction_method none
_refine_ls_goodness_of_fit_ref 1.019
_refine_ls_hydrogen_treatment constr
_refine_ls_matrix_type full
_refine_ls_number_parameters 1153
_refine_ls_number_reflns 14493
_refine_ls_number_restraints 227
_refine_ls_restrained_S_all 1.023
_refine_ls_R_factor_all 0.1014
_refine_ls_R_factor_gt 0.0839
_refine_ls_shift/su_max 0.009
_refine_ls_shift/su_mean 0.000
_refine_ls_structure_factor_coef Fsqd
_refine_ls_weighting_details 'w=1/[\s^2^(Fo^2^)+(0.1507P)^2^+10.9924P] where P=(Fo^2^+2Fc^2^)/3'
_refine_ls_weighting_scheme calc
_refine_ls_wR_factor_gt 0.2410
_refine_ls_wR_factor_ref 0.2601
_reflns_Friedel_coverage 0.000
_reflns_Friedel_fraction_full .
_reflns_Friedel_fraction_max .
_reflns_number_gt 11220
_reflns_number_total 14493
_reflns_threshold_expression 'I > 2\s(I)'
_cod_data_source_file Co4-terephthalate.cif
_cod_data_source_block Co4-terephthalate
_cod_original_formula_sum 'C74.50 H91 Co4 N8 O24'
_cod_database_code 1564406
_shelx_space_group_comment
;
The symmetry employed for this shelxl refinement is uniquely defined
by the following loop, which should always be used as a source of
symmetry information in preference to the above space-group names.
They are only intended as comments.
;
_shelx_estimated_absorpt_t_max 0.874
_shelx_estimated_absorpt_t_min 0.741
_olex2_refinement_description
;
1. Fixed Uiso
 At 1.2 times of:
  All C(H) groups, All C(H,H) groups
 At 1.5 times of:
  All C(H,H,H) groups, All C(H,H,H,H,H,H) groups, All O(H) groups, All O(H,H)
  groups
2. Restrained distances
 C73A-O22
 1.37 with sigma of 0.02
 C47-C48 \\sim C47A-C48A
 with sigma of 0.02
 C42-C41 \\sim C42A-C41A
 with sigma of 0.02
 C48-O7 \\sim C48A-O7A
 with sigma of 0.02
 C48-O8 \\sim C48A-O8A
 with sigma of 0.02
3. Uiso/Uaniso restraints and constraints
O8A \\sim O8: within 1.7A with sigma of 0.04 and sigma for terminal atoms of
0.08 within 1.7A
C48A \\sim C48: within 1.7A with sigma of 0.04 and sigma for terminal atoms of
0.08 within 1.7A
O7A \\sim O7: within 1.7A with sigma of 0.04 and sigma for terminal atoms of
0.08 within 1.7A
C47A \\sim C47: within 1.7A with sigma of 0.04 and sigma for terminal atoms of
0.08 within 1.7A
C46A \\sim C46: within 1.7A with sigma of 0.04 and sigma for terminal atoms of
0.08 within 1.7A
C45A \\sim C45: within 1.7A with sigma of 0.04 and sigma for terminal atoms of
0.08 within 1.7A
C44A \\sim C44: within 1.7A with sigma of 0.04 and sigma for terminal atoms of
0.08 within 1.7A
C43A \\sim C43: within 1.7A with sigma of 0.04 and sigma for terminal atoms of
0.08 within 1.7A
C42A \\sim C42: within 1.7A with sigma of 0.04 and sigma for terminal atoms of
0.08 within 1.7A
C41A \\sim C41: within 1.7A with sigma of 0.04 and sigma for terminal atoms of
0.08 within 1.7A
Co4A \\sim Co4: within 1.7A with sigma of 0.01 and sigma for terminal atoms of
0.02 within 1.7A
Co2A \\sim Co2: within 1.7A with sigma of 0.01 and sigma for terminal atoms of
0.02 within 1.7A
Uanis(C71) \\sim Ueq: with sigma of 0.01 and sigma for terminal atoms of 0.02
Uanis(C41A) \\sim Ueq, Uanis(C41) \\sim Ueq, Uanis(C42A) \\sim Ueq, Uanis(C42)
\\sim Ueq, Uanis(C43A) \\sim Ueq, Uanis(C43) \\sim Ueq, Uanis(C44) \\sim Ueq,
Uanis(C44A) \\sim Ueq, Uanis(C45) \\sim Ueq, Uanis(C45A) \\sim Ueq, Uanis(C47)
\\sim Ueq, Uanis(C46A) \\sim Ueq, Uanis(C47A) \\sim Ueq, Uanis(C48) \\sim Ueq,
Uanis(C48A) \\sim Ueq, Uanis(O8A) \\sim Ueq, Uanis(O8) \\sim Ueq, Uanis(O7)
\\sim Ueq, Uanis(O7A) \\sim Ueq: with sigma of 0.01 and sigma for terminal
atoms of 0.02
Uanis(O26A) \\sim Ueq: with sigma of 0.01 and sigma for terminal atoms of 0.02
Uanis(C73A) \\sim Ueq, Uanis(O22) \\sim Ueq, Uanis(O21A) \\sim Ueq, Uanis(O21)
\\sim Ueq: with sigma of 0.005 and sigma for terminal atoms of 0.01
4. Others
 Sof(Co2A)=1-FVAR(1)
 Sof(Co2)=FVAR(1)
 Sof(Co4A)=1-FVAR(2)
 Sof(Co4)=FVAR(2)
 Fixed Sof: O7(0.5) O8(0.5) C41(0.5) H41A(0.5) H41B(0.5) C42(0.5) C47(0.5)
 C46(0.5) H46(0.5) C45(0.5) H45(0.5) C44(0.5) H44(0.5) C43(0.5) H43(0.5)
 C48(0.5) C75(0.6) H75A(0.6) H75B(0.6) H75C(0.6) H24(0.6) H24C(0.4) O26A(0.5)
 H26A(0.5) H26B(0.5) O15(0.75) H15A(0.75) O15A(0.25) H15B(0.25) H71A(0.75)
 H71B(0.75) H71C(0.75) H71D(0.25) H71E(0.25) H71F(0.25) O21(0.5) H21A(0.5)
 H21B(0.5) O21A(0.5) H21C(0.5) H21D(0.5) O22(0.5) H22A(0.5) C73A(0.5) H73A(0.5)
 H73B(0.5) H73C(0.5) O8A(0.5) C48A(0.5) O7A(0.5) C42A(0.5) C47A(0.5) C46A(0.5)
 H46A(0.5) C45A(0.5) H45A(0.5) C44A(0.5) H44A(0.5) C43A(0.5) H43A(0.5)
 C41A(0.5) H41C(0.5) H41D(0.5) C75A(0.4) H75D(0.4) H75E(0.4) H75F(0.4)
5.a Riding coordinates:
 O24(H24), O24(H24C), C71(H71A,H71B,H71C), C71(H71D,H71E,H71F)
5.b Free rotating group:
 O26A(H26A,H26B), O25(H25A,H25B), O17(H17A,H17B), O18(H18C,H18D), O20(H20A,
 H20B), O21(H21A,H21B), O21A(H21C,H21D)
5.c Ternary CH refined with riding coordinates:
 C1(H1), C32(H32)
5.d Secondary CH2 refined with riding coordinates:
 C2(H2A,H2B), C3(H3A,H3B), C4(H4A,H4B), C10(H10A,H10B), C18(H18A,H18B),
 C24(H24A,H24B), C33(H33A,H33B), C34(H34A,H34B), C35(H35A,H35B), C41(H41A,H41B),
  C49(H49A,H49B), C55(H55A,H55B), C41A(H41C,H41D)
5.e Aromatic/amide H refined with riding coordinates:
 C6(H6), C7(H7), C8(H8), C9(H9), C12(H12), C13(H13), C14(H14), C15(H15),
 C20(H20), C21(H21), C22(H22), C23(H23), C26(H26), C27(H27), C28(H28), C29(H29),
  C37(H37), C38(H38), C39(H39), C40(H40), C46(H46), C45(H45), C44(H44),
 C43(H43), C51(H51), C52(H52), C53(H53), C54(H54), C57(H57), C58(H58), C59(H59),
  C60(H60), C65(H65), C66(H66), C68(H68), C69(H69), C46A(H46A), C45A(H45A),
 C44A(H44A), C43A(H43A)
5.f Fitted hexagon refined as free rotating group:
 C42(C47,C46,C45,C44,C43), C42A(C47A,C46A,C45A,C44A,C43A)
5.g Idealised Me refined as rotating group:
 C75(H75A,H75B,H75C), C74(H74A,H74B,H74C), C72(H72A,H72B,H72C), C73A(H73A,H73B,
 H73C), C75A(H75D,H75E,H75F)
5.h Idealised tetrahedral OH refined as rotating group:
 O23(H23A), O15(H15A), O15A(H15B), O16(H16), O22(H22A)
;
_smtbx_masks_void_probe_radius 1.2
_smtbx_masks_void_truncation_radius 1.2
_olex2_submission_special_instructions 'No special instructions were received'

loop_
_space_group_symop_operation_xyz
'x, y, z'
'-x, -y, -z'

loop_
_atom_site_label
_atom_site_type_symbol
_atom_site_fract_x
_atom_site_fract_y
_atom_site_fract_z
_atom_site_U_iso_or_equiv
_atom_site_adp_type
_atom_site_occupancy
_atom_site_site_symmetry_order
_atom_site_calc_flag
_atom_site_refinement_flags_posn
_atom_site_refinement_flags_adp
_atom_site_refinement_flags_occupancy
_atom_site_disorder_assembly
_atom_site_disorder_group
Co1 Co 0.74919(4) 0.47376(3) -0.03631(3) 0.04198(12) Uani 1 1 d . . . . .
Co2 Co 0.71548(4) 0.66821(4) -0.02337(3) 0.03179(16) Uani 0.7667(13) 1 d . U P A 1
Co3 Co 1.25038(3) 0.44553(3) 0.43274(3) 0.04183(13) Uani 1 1 d . . . . .
Co4 Co 1.28306(6) 0.24969(5) 0.41706(4) 0.0435(2) Uani 0.7012(17) 1 d . U P B 1
O1 O 0.69954(19) 0.59200(15) -0.07653(14) 0.0481(7) Uani 1 1 d . . . . .
O2 O 0.6740(2) 0.4251(2) 0.05399(15) 0.0628(9) Uani 1 1 d . . . . .
O3 O 0.6623(3) 0.3176(3) 0.1511(2) 0.1040(15) Uani 1 1 d . . . . .
O4 O 0.6278(2) 0.69521(19) 0.05943(17) 0.0617(9) Uani 1 1 d . . . . .
O5 O 0.5761(3) 0.7576(2) 0.1496(2) 0.0896(12) Uani 1 1 d . . . . .
O6 O 1.28073(19) 0.32668(16) 0.47601(14) 0.0521(7) Uani 1 1 d . . . . .
O7 O 1.3462(3) 0.5142(3) 0.3754(3) 0.0392(12) Uani 0.5 1 d D U P C 1
O8 O 1.4017(4) 0.6214(4) 0.3129(3) 0.0669(16) Uani 0.5 1 d D U P C 1
O9 O 1.3937(2) 0.19295(17) 0.36873(16) 0.0650(9) Uani 1 1 d . . . . .
O10 O 1.4929(2) 0.10424(18) 0.31407(16) 0.0703(10) Uani 1 1 d . . . . .
O11 O 0.86215(19) 0.46916(15) 0.02910(15) 0.0481(7) Uani 1 1 d . . . . .
O12 O 0.8286(2) 0.59387(16) 0.04782(15) 0.0584(8) Uani 1 1 d . . . . .
O13 O 1.17605(18) 0.45233(15) 0.33883(13) 0.0435(6) Uani 1 1 d . . . . .
O14 O 1.2110(2) 0.32725(17) 0.32174(15) 0.0664(8) Uani 1 1 d . . . . .
N1 N 0.6368(2) 0.4732(2) -0.11376(17) 0.0492(8) Uani 1 1 d . . . . .
N2 N 0.6129(2) 0.7538(2) -0.11231(18) 0.0506(9) Uani 1 1 d . . . . .
N3 N 0.8297(2) 0.39516(19) -0.09589(18) 0.0480(8) Uani 1 1 d . . . . .
N4 N 0.7979(3) 0.7515(2) -0.0803(2) 0.0567(10) Uani 1 1 d . . . . .
N5 N 1.3108(2) 0.4388(2) 0.54394(17) 0.0484(8) Uani 1 1 d . . . . .
N6 N 1.3284(3) 0.1621(2) 0.53401(19) 0.0619(10) Uani 1 1 d . . . . .
N7 N 1.1367(2) 0.52276(16) 0.47408(18) 0.0396(7) Uani 1 1 d . . . . .
N8 N 1.1693(3) 0.1854(2) 0.4478(2) 0.0740(12) Uani 1 1 d . . . . .
C1 C 0.6292(3) 0.6188(2) -0.1362(2) 0.0461(10) Uani 1 1 d . . . . .
H1 H 0.664129 0.626571 -0.185551 0.055 Uiso 1 1 calc R U . . .
C2 C 0.5713(3) 0.5567(3) -0.1321(2) 0.0582(12) Uani 1 1 d . . . . .
H2A H 0.521321 0.559974 -0.092746 0.070 Uiso 1 1 calc R U . . .
H2B H 0.539014 0.568652 -0.181196 0.070 Uiso 1 1 calc R U . . .
C3 C 0.5603(3) 0.7009(3) -0.1350(3) 0.0627(12) Uani 1 1 d . . . . .
H3A H 0.531509 0.728522 -0.185739 0.075 Uiso 1 1 calc R U . . .
H3B H 0.507702 0.691660 -0.098776 0.075 Uiso 1 1 calc R U . . .
C4 C 0.6897(3) 0.4540(3) -0.1822(2) 0.0541(11) Uani 1 1 d . . . . .
H4A H 0.699626 0.504182 -0.218006 0.065 Uiso 1 1 calc R U . . .
H4B H 0.650411 0.431338 -0.207977 0.065 Uiso 1 1 calc R U . . .
C5 C 0.7857(3) 0.3947(2) -0.1608(2) 0.0541(10) Uani 1 1 d . . . . .
C6 C 0.8303(4) 0.3422(3) -0.2033(3) 0.0724(13) Uani 1 1 d . . . . .
H6 H 0.800307 0.342833 -0.247726 0.087 Uiso 1 1 calc R U . . .
C7 C 0.9185(4) 0.2890(3) -0.1806(3) 0.0806(15) Uani 1 1 d . . . . .
H7 H 0.949252 0.253214 -0.209244 0.097 Uiso 1 1 calc R U . . .
C8 C 0.9630(3) 0.2886(3) -0.1128(3) 0.0727(14) Uani 1 1 d . . . . .
H8 H 1.022988 0.252360 -0.095776 0.087 Uiso 1 1 calc R U . . .
C9 C 0.9154(3) 0.3431(3) -0.0729(3) 0.0598(11) Uani 1 1 d . . . . .
H9 H 0.944131 0.343637 -0.028355 0.072 Uiso 1 1 calc R U . . .
C10 C 0.5774(3) 0.4143(3) -0.0781(2) 0.0574(11) Uani 1 1 d . . . . .
H10A H 0.531692 0.415602 -0.116322 0.069 Uiso 1 1 calc R U . . .
H10B H 0.539258 0.432025 -0.036503 0.069 Uiso 1 1 calc R U . . .
C11 C 0.6352(3) 0.3286(3) -0.0470(3) 0.0630(12) Uani 1 1 d . . . . .
C12 C 0.6427(4) 0.2746(3) -0.0910(4) 0.0972(17) Uani 1 1 d . . . . .
H12 H 0.610338 0.292031 -0.138209 0.117 Uiso 1 1 calc R U . . .
C13 C 0.6995(7) 0.1927(4) -0.0644(6) 0.143(3) Uani 1 1 d . . . . .
H13 H 0.708363 0.157038 -0.095232 0.171 Uiso 1 1 calc R U . . .
C14 C 0.7417(6) 0.1665(5) 0.0085(6) 0.150(4) Uani 1 1 d . . . . .
H14 H 0.778010 0.112554 0.026857 0.180 Uiso 1 1 calc R U . . .
C15 C 0.7310(4) 0.2178(3) 0.0530(5) 0.101(2) Uani 1 1 d . . . . .
H15 H 0.758999 0.198590 0.101994 0.121 Uiso 1 1 calc R U . . .
C16 C 0.6792(3) 0.2981(3) 0.0272(3) 0.0690(14) Uani 1 1 d . . . . .
C17 C 0.6712(3) 0.3485(4) 0.0812(3) 0.0716(15) Uani 1 1 d . . . . .
C18 C 0.6686(4) 0.7916(3) -0.1750(3) 0.0687(14) Uani 1 1 d . . . . .
H18A H 0.628627 0.844945 -0.202278 0.082 Uiso 1 1 calc R U . . .
H18B H 0.684551 0.758231 -0.210783 0.082 Uiso 1 1 calc R U . . .
C19 C 0.7607(4) 0.8022(3) -0.1491(3) 0.0680(14) Uani 1 1 d . . . . .
C20 C 0.8102(5) 0.8571(4) -0.1909(4) 0.098(2) Uani 1 1 d . . . . .
H20 H 0.785191 0.893081 -0.237734 0.117 Uiso 1 1 calc R U . . .
C21 C 0.8997(5) 0.8590(4) -0.1626(6) 0.130(3) Uani 1 1 d . . . . .
H21 H 0.936265 0.893418 -0.192952 0.156 Uiso 1 1 calc R U . . .
C22 C 0.9332(4) 0.8112(3) -0.0915(5) 0.102(2) Uani 1 1 d . . . . .
H22 H 0.989180 0.814597 -0.069935 0.123 Uiso 1 1 calc R U . . .
C23 C 0.8780(4) 0.7566(3) -0.0532(4) 0.0808(18) Uani 1 1 d . . . . .
H23 H 0.899838 0.721666 -0.005088 0.097 Uiso 1 1 calc R U . . .
C24 C 0.5376(3) 0.8139(3) -0.0825(3) 0.0614(12) Uani 1 1 d . . . . .
H24A H 0.499236 0.784710 -0.043479 0.074 Uiso 1 1 calc R U . . .
H24B H 0.493768 0.849299 -0.124342 0.074 Uiso 1 1 calc R U . . .
C25 C 0.5814(3) 0.8664(3) -0.0481(3) 0.0660(14) Uani 1 1 d . . . . .
C26 C 0.5870(4) 0.9450(3) -0.0919(3) 0.0783(17) Uani 1 1 d . . . . .
H26 H 0.566534 0.963633 -0.143093 0.094 Uiso 1 1 calc R U . . .
C27 C 0.6218(5) 0.9943(3) -0.0609(4) 0.101(2) Uani 1 1 d . . . . .
H27 H 0.623193 1.046792 -0.090808 0.121 Uiso 1 1 calc R U . . .
C28 C 0.6548(6) 0.9680(4) 0.0136(4) 0.106(2) Uani 1 1 d . . . . .
H28 H 0.680303 1.001674 0.033748 0.127 Uiso 1 1 calc R U . . .
C29 C 0.6500(4) 0.8896(3) 0.0595(3) 0.0850(17) Uani 1 1 d . . . . .
H29 H 0.671880 0.871985 0.110368 0.102 Uiso 1 1 calc R U . . .
C30 C 0.6131(4) 0.8384(3) 0.0303(3) 0.0681(14) Uani 1 1 d . . . . .
C31 C 0.6041(3) 0.7591(3) 0.0833(3) 0.0617(12) Uani 1 1 d . . . . .
C32 C 1.3090(3) 0.2959(3) 0.5558(2) 0.0547(11) Uani 1 1 d . . . . .
H32 H 1.250531 0.296380 0.588320 0.066 Uiso 1 1 calc R U . . .
C33 C 1.3658(3) 0.3517(3) 0.5726(2) 0.0598(12) Uani 1 1 d . . . . .
H33A H 1.376394 0.338076 0.627726 0.072 Uiso 1 1 calc R U . . .
H33B H 1.429254 0.343437 0.547681 0.072 Uiso 1 1 calc R U . . .
C34 C 1.3724(3) 0.2095(3) 0.5707(2) 0.0602(12) Uani 1 1 d . . . . .
H34A H 1.437436 0.210599 0.549983 0.072 Uiso 1 1 calc R U . . .
H34B H 1.378500 0.183763 0.625808 0.072 Uiso 1 1 calc R U . . .
C35 C 1.2267(3) 0.4607(2) 0.5928(2) 0.0452(9) Uani 1 1 d . . . . .
H35A H 1.246679 0.482318 0.631322 0.054 Uiso 1 1 calc R U . . .
H35B H 1.205351 0.411799 0.619547 0.054 Uiso 1 1 calc R U . . .
C36 C 1.1422(3) 0.5238(2) 0.5465(2) 0.0425(9) Uani 1 1 d . . . . .
C37 C 1.0722(3) 0.5764(2) 0.5787(3) 0.0552(11) Uani 1 1 d . . . . .
H37 H 1.078455 0.575818 0.629748 0.066 Uiso 1 1 calc R U . . .
C38 C 0.9937(3) 0.6295(2) 0.5353(3) 0.0628(13) Uani 1 1 d . . . . .
H38 H 0.945540 0.664140 0.556694 0.075 Uiso 1 1 calc R U . . .
C39 C 0.9881(3) 0.6301(2) 0.4594(3) 0.0616(13) Uani 1 1 d . . . . .
H39 H 0.936145 0.665788 0.428439 0.074 Uiso 1 1 calc R U . . .
C40 C 1.0611(3) 0.5766(2) 0.4295(3) 0.0487(10) Uani 1 1 d . . . . .
H40 H 1.058048 0.577876 0.377989 0.058 Uiso 1 1 calc R U . . .
C41 C 1.3701(6) 0.5077(4) 0.5378(5) 0.0447(19) Uani 0.5 1 d D U P C 1
H41A H 1.392838 0.501148 0.589137 0.054 Uiso 0.5 1 calc R U P C 1
H41B H 1.427816 0.495833 0.506525 0.054 Uiso 0.5 1 calc R U P C 1
C42 C 1.3194(2) 0.59416(19) 0.50602(19) 0.0375(16) Uani 0.5 1 d DG U P C 1
C47 C 1.3086(3) 0.6285(2) 0.42677(19) 0.0388(15) Uani 0.5 1 d DG U P C 1
C46 C 1.2557(4) 0.7094(2) 0.3976(2) 0.059(2) Uani 0.5 1 d G U P C 1
H46 H 1.248460 0.732336 0.344540 0.071 Uiso 0.5 1 calc R U P C 1
C45 C 1.2134(4) 0.7559(2) 0.4476(3) 0.062(2) Uani 0.5 1 d G U P C 1
H45 H 1.177964 0.809941 0.428091 0.074 Uiso 0.5 1 calc R U P C 1
C44 C 1.2242(4) 0.7215(2) 0.5269(3) 0.062(2) Uani 0.5 1 d G U P C 1
H44 H 1.195900 0.752611 0.560375 0.074 Uiso 0.5 1 calc R U P C 1
C43 C 1.2771(3) 0.6407(2) 0.5561(2) 0.0454(18) Uani 0.5 1 d G U P C 1
H43 H 1.284334 0.617675 0.609109 0.054 Uiso 0.5 1 calc R U P C 1
C48 C 1.3583(5) 0.5818(4) 0.3692(4) 0.0425(17) Uani 0.5 1 d D U P C 1
C49 C 1.2402(4) 0.1426(3) 0.5747(3) 0.0735(15) Uani 1 1 d . . . . .
H49A H 1.211477 0.183362 0.601957 0.088 Uiso 1 1 calc R U . . .
H49B H 1.258666 0.089617 0.612584 0.088 Uiso 1 1 calc R U . . .
C50 C 1.1651(4) 0.1407(3) 0.5210(3) 0.0794(16) Uani 1 1 d . . . . .
C51 C 1.0939(5) 0.0983(4) 0.5467(5) 0.110(2) Uani 1 1 d . . . . .
H51 H 1.093193 0.068199 0.598075 0.132 Uiso 1 1 calc R U . . .
C52 C 1.0249(6) 0.1008(4) 0.4969(5) 0.133(3) Uani 1 1 d . . . . .
H52 H 0.976384 0.072732 0.513962 0.160 Uiso 1 1 calc R U . . .
C53 C 1.0273(6) 0.1441(4) 0.4226(5) 0.141(3) Uani 1 1 d . . . . .
H53 H 0.980261 0.146082 0.388137 0.170 Uiso 1 1 calc R U . . .
C54 C 1.1022(4) 0.1872(3) 0.3963(4) 0.1028(17) Uani 1 1 d . . . . .
H54 H 1.104964 0.216102 0.344759 0.123 Uiso 1 1 calc R U . . .
C55 C 1.4037(4) 0.0858(3) 0.5308(2) 0.0707(14) Uani 1 1 d . . . . .
H55A H 1.462593 0.100609 0.507110 0.085 Uiso 1 1 calc R U . . .
H55B H 1.420309 0.051792 0.582982 0.085 Uiso 1 1 calc R U . . .
C56 C 1.3715(4) 0.0376(3) 0.4872(3) 0.0688(14) Uani 1 1 d . . . . .
C57 C 1.3321(5) -0.0280(3) 0.5264(3) 0.093(2) Uani 1 1 d . . . . .
H57 H 1.325959 -0.040359 0.579761 0.111 Uiso 1 1 calc R U . . .
C58 C 1.3021(6) -0.0746(3) 0.4874(4) 0.103(2) Uani 1 1 d . . . . .
H58 H 1.275658 -0.117827 0.514466 0.123 Uiso 1 1 calc R U . . .
C59 C 1.3112(6) -0.0573(3) 0.4087(4) 0.099(2) Uani 1 1 d . . . . .
H59 H 1.288836 -0.087596 0.382224 0.118 Uiso 1 1 calc R U . . .
C60 C 1.3536(4) 0.0053(3) 0.3688(3) 0.0792(17) Uani 1 1 d . . . . .
H60 H 1.363509 0.014350 0.315930 0.095 Uiso 1 1 calc R U . . .
C61 C 1.3811(4) 0.0542(3) 0.4062(3) 0.0657(13) Uani 1 1 d . . . . .
C62 C 1.4260(3) 0.1207(3) 0.3598(2) 0.0626(13) Uani 1 1 d . . . . .
C63 C 0.8744(2) 0.5204(2) 0.0620(2) 0.0402(9) Uani 1 1 d . . . . .
C64 C 0.9515(2) 0.4896(2) 0.12438(19) 0.0359(8) Uani 1 1 d . . . . .
C65 C 0.9538(2) 0.5347(2) 0.1748(2) 0.0384(9) Uani 1 1 d . . . . .
H65 H 0.907763 0.584481 0.170079 0.046 Uiso 1 1 calc R U . . .
C66 C 1.0240(3) 0.50692(19) 0.2327(2) 0.0378(8) Uani 1 1 d . . . . .
H66 H 1.025370 0.538602 0.265784 0.045 Uiso 1 1 calc R U . . .
C67 C 1.0922(2) 0.4320(2) 0.24145(18) 0.0374(8) Uani 1 1 d . . . . .
C68 C 1.0903(3) 0.3878(2) 0.1898(2) 0.0518(10) Uani 1 1 d . . . . .
H68 H 1.135865 0.337666 0.194787 0.062 Uiso 1 1 calc R U . . .
C69 C 1.0225(3) 0.4163(2) 0.1313(2) 0.0528(10) Uani 1 1 d . . . . .
H69 H 1.024063 0.386417 0.095975 0.063 Uiso 1 1 calc R U . . .
C70 C 1.1668(3) 0.4016(2) 0.3057(2) 0.0429(9) Uani 1 1 d . . . . .
C75 C 1.1768(8) -0.1299(8) 0.6640(7) 0.128(5) Uani 0.6 1 d . . P D 1
H75A H 1.133232 -0.156898 0.649254 0.192 Uiso 0.6 1 calc R U P D 1
H75B H 1.235316 -0.169797 0.686132 0.192 Uiso 0.6 1 calc R U P D 1
H75C H 1.193519 -0.090748 0.619286 0.192 Uiso 0.6 1 calc R U P D 1
O24 O 1.1254(2) -0.0846(2) 0.7246(3) 0.0888(13) Uani 1 1 d . . . . .
H24 H 1.161967 -0.061506 0.737978 0.133 Uiso 0.6 1 d R U P D 1
H24C H 1.130277 -0.095326 0.771548 0.133 Uiso 0.4 1 d R U P D 2
O26A O 1.3191(8) 0.5201(7) 0.8119(5) 0.153(3) Uani 0.5 1 d G U P E 2
H26A H 1.360937 0.510822 0.777269 0.229 Uiso 0.5 1 d G U P E 2
H26B H 1.304159 0.572015 0.803357 0.229 Uiso 0.5 1 d G U P E 2
O25 O 1.4072(6) 0.3941(5) 0.7447(3) 0.177(3) Uani 1 1 d G . . . .
H25A H 1.439737 0.430372 0.730835 0.266 Uiso 1 1 d G U . . .
H25B H 1.384646 0.397665 0.788763 0.266 Uiso 1 1 d G U . . .
C74 C 1.1277(7) -0.3176(8) 0.7508(6) 0.253(6) Uani 1 1 d . . . . .
H74A H 1.092293 -0.331937 0.715589 0.379 Uiso 1 1 calc R U . . .
H74B H 1.083770 -0.278297 0.773013 0.379 Uiso 1 1 calc R U . . .
H74C H 1.155918 -0.365860 0.791034 0.379 Uiso 1 1 calc R U . . .
O23 O 1.1993(5) -0.2848(6) 0.7128(4) 0.211(3) Uani 1 1 d . . . . .
H23A H 1.187082 -0.268840 0.666428 0.316 Uiso 1 1 calc R U . . .
O15 O 0.8735(3) 0.6910(3) 0.2867(2) 0.0665(12) Uani 0.75 1 d . . P F 1
H15A H 0.891593 0.728371 0.295311 0.100 Uiso 0.75 1 calc R U P F 1
O15A O 0.7276(11) 0.7710(10) 0.2652(8) 0.090(5) Uani 0.25 1 d . . P F 2
H15B H 0.683117 0.748411 0.281039 0.134 Uiso 0.25 1 calc R U P F 2
C71 C 0.7980(6) 0.7216(5) 0.2401(4) 0.124(3) Uani 1 1 d . U . . .
H71A H 0.819208 0.746277 0.189381 0.185 Uiso 0.75 1 d R U P F 1
H71B H 0.751058 0.762477 0.258451 0.185 Uiso 0.75 1 d R U P F 1
H71C H 0.768378 0.678757 0.238281 0.185 Uiso 0.75 1 d R U P F 1
H71D H 0.791318 0.666437 0.260311 0.185 Uiso 0.25 1 d R U P F 2
H71E H 0.859648 0.725007 0.256371 0.185 Uiso 0.25 1 d R U P F 2
H71F H 0.795438 0.736717 0.184801 0.185 Uiso 0.25 1 d R U P F 2
O16 O 0.5020(5) 0.8610(3) 0.2357(3) 0.149(2) Uani 1 1 d . . . . .
H16 H 0.539468 0.829800 0.214218 0.223 Uiso 1 1 calc R U . . .
C72 C 0.4291(7) 0.8224(6) 0.2762(5) 0.151(4) Uani 1 1 d . . . . .
H72A H 0.446947 0.765454 0.277393 0.227 Uiso 1 1 calc R U . . .
H72B H 0.367170 0.848573 0.250442 0.227 Uiso 1 1 calc R U . . .
H72C H 0.424128 0.827266 0.327966 0.227 Uiso 1 1 calc R U . . .
O17 O 0.5894(5) 0.9703(3) 0.2568(3) 0.133(2) Uani 1 1 d G . . . .
H17A H 0.557973 1.018911 0.256053 0.200 Uiso 1 1 d G U . . .
H17B H 0.639072 0.972010 0.227463 0.200 Uiso 1 1 d G U . . .
O18 O 0.9307(7) 0.8277(5) 0.2896(5) 0.278(4) Uani 1 1 d G . . . .
H18C H 0.988719 0.822266 0.303950 0.417 Uiso 1 1 d G U . . .
H18D H 0.913697 0.871433 0.253082 0.417 Uiso 1 1 d G U . . .
O20 O 0.6481(5) 0.1702(4) 0.2667(4) 0.178(3) Uani 1 1 d G . . . .
H20A H 0.684117 0.203513 0.260772 0.267 Uiso 1 1 d G U . . .
H20B H 0.687572 0.125132 0.264842 0.267 Uiso 1 1 d G U . . .
O21 O 0.6344(10) 0.3162(8) 0.2719(7) 0.163(4) Uani 0.5 1 d G U P G 1
H21A H 0.665774 0.351087 0.247718 0.244 Uiso 0.5 1 d G U P G 1
H21B H 0.662399 0.272738 0.259265 0.244 Uiso 0.5 1 d G U P G 1
O21A O 0.5057(7) 0.3347(7) 0.3476(6) 0.125(3) Uani 0.5 1 d G U P H 1
H21C H 0.449399 0.349993 0.326510 0.187 Uiso 0.5 1 d G U P H 1
H21D H 0.537001 0.289805 0.338827 0.187 Uiso 0.5 1 d G U P H 1
O22 O 0.5245(7) 0.4316(5) 0.3076(5) 0.114(3) Uani 0.5 1 d D U P I 2
H22A H 0.475827 0.439175 0.334639 0.171 Uiso 0.5 1 calc R U P I 2
C73A C 0.5581(11) 0.3520(7) 0.3149(8) 0.117(4) Uani 0.5 1 d D U P I 2
H73A H 0.570930 0.323242 0.368325 0.176 Uiso 0.5 1 calc R U P I 2
H73B H 0.617661 0.342826 0.286000 0.176 Uiso 0.5 1 calc R U P I 2
H73C H 0.510230 0.332378 0.295618 0.176 Uiso 0.5 1 calc R U P I 2
O8A O 1.4553(5) 0.5482(5) 0.3134(4) 0.105(2) Uani 0.5 1 d D U P C 2
C48A C 1.3905(6) 0.5319(5) 0.3649(5) 0.068(3) Uani 0.5 1 d D U P C 2
O7A O 1.3637(4) 0.4701(4) 0.3773(3) 0.0617(17) Uani 0.5 1 d D U P C 2
C42A C 1.3466(4) 0.5664(3) 0.4937(3) 0.057(2) Uani 0.5 1 d DG U P C 2
C47A C 1.3498(5) 0.5923(4) 0.4136(3) 0.066(2) Uani 0.5 1 d DG U P C 2
C46A C 1.3152(7) 0.6749(4) 0.3751(3) 0.123(4) Uani 0.5 1 d G U P C 2
H46A H 1.317381 0.692282 0.321559 0.147 Uiso 0.5 1 calc R U P C 2
C45A C 1.2774(7) 0.7316(3) 0.4167(5) 0.119(4) Uani 0.5 1 d G U P C 2
H45A H 1.254246 0.786846 0.390957 0.143 Uiso 0.5 1 calc R U P C 2
C44A C 1.2742(7) 0.7057(3) 0.4968(5) 0.127(4) Uani 0.5 1 d G U P C 2
H44A H 1.248867 0.743566 0.524609 0.152 Uiso 0.5 1 calc R U P C 2
C43A C 1.3088(5) 0.6231(4) 0.5353(3) 0.074(3) Uani 0.5 1 d G U P C 2
H43A H 1.306621 0.605719 0.588863 0.088 Uiso 0.5 1 calc R U P C 2
C41A C 1.3857(5) 0.4792(4) 0.5358(4) 0.0432(18) Uani 0.5 1 d D U P C 2
H41C H 1.439973 0.454130 0.507525 0.052 Uiso 0.5 1 calc R U P C 2
H41D H 1.409477 0.475065 0.586233 0.052 Uiso 0.5 1 calc R U P C 2
Co2A Co 0.7491(2) 0.67715(16) -0.04107(15) 0.0542(7) Uani 0.2333(13) 1 d . U P A 2
Co4A Co 1.26253(14) 0.23572(11) 0.43323(10) 0.0450(5) Uani 0.2988(17) 1 d . U P B 2
C75A C 1.0300(15) -0.0270(12) 0.7079(13) 0.194(9) Uani 0.4 1 d . . P D 2
H75D H 1.028963 0.007104 0.655872 0.291 Uiso 0.4 1 calc R U P D 2
H75E H 1.017637 0.006598 0.742885 0.291 Uiso 0.4 1 calc R U P D 2
H75F H 0.980427 -0.056743 0.713980 0.291 Uiso 0.4 1 calc R U P D 2

loop_
_atom_site_aniso_label
_atom_site_aniso_U_11
_atom_site_aniso_U_22
_atom_site_aniso_U_33
_atom_site_aniso_U_23
_atom_site_aniso_U_13
_atom_site_aniso_U_12
Co1 0.0387(2) 0.0453(2) 0.0397(2) -0.01357(18) -0.01434(19) -0.00066(19)
Co2 0.0260(3) 0.0317(3) 0.0316(3) -0.0048(2) -0.0104(2) 0.0016(2)
Co3 0.0242(2) 0.0615(3) 0.0362(2) -0.01337(19) -0.00969(17) -0.00186(19)
Co4 0.0422(4) 0.0399(4) 0.0327(3) -0.0100(3) -0.0154(3) 0.0205(3)
O1 0.0485(14) 0.0473(13) 0.0433(12) -0.0132(10) -0.0177(11) 0.0026(11)
O2 0.0407(14) 0.102(2) 0.0436(13) -0.0256(13) -0.0094(11) -0.0062(14)
O3 0.086(2) 0.166(4) 0.0497(18) 0.008(2) -0.0233(17) -0.047(2)
O4 0.0553(16) 0.0654(17) 0.0556(15) -0.0154(13) -0.0144(13) 0.0027(14)
O5 0.102(3) 0.113(2) 0.0687(18) -0.0481(15) 0.0141(18) -0.031(2)
O6 0.0408(13) 0.0595(14) 0.0436(12) -0.0223(10) -0.0237(10) 0.0239(11)
O7 0.038(2) 0.050(2) 0.035(2) -0.0132(18) 0.0057(18) -0.0204(18)
O8 0.086(3) 0.094(3) 0.039(3) -0.015(2) 0.018(2) -0.065(2)
O9 0.0685(18) 0.0505(15) 0.0559(15) -0.0171(12) -0.0215(14) 0.0280(14)
O10 0.077(2) 0.0595(16) 0.0530(15) -0.0209(12) -0.0198(15) 0.0309(15)
O11 0.0474(13) 0.0419(12) 0.0513(13) -0.0128(10) -0.0240(11) 0.0013(10)
O12 0.0641(16) 0.0407(12) 0.0623(14) -0.0189(10) -0.0402(12) 0.0168(12)
O13 0.0402(12) 0.0461(12) 0.0390(11) -0.0089(10) -0.0198(10) 0.0002(10)
O14 0.0731(18) 0.0540(14) 0.0565(13) -0.0281(10) -0.0407(12) 0.0359(13)
N1 0.0509(17) 0.0565(17) 0.0395(14) -0.0189(12) -0.0124(13) -0.0025(14)
N2 0.0527(18) 0.0437(16) 0.0424(16) -0.0030(13) -0.0188(14) 0.0054(14)
N3 0.0363(14) 0.0588(15) 0.0601(17) -0.0302(12) 0.0104(13) -0.0186(12)
N4 0.059(2) 0.0395(16) 0.067(2) -0.0136(14) -0.0137(17) -0.0021(14)
N5 0.0357(14) 0.0700(18) 0.0409(15) -0.0145(13) -0.0106(12) -0.0134(13)
N6 0.059(2) 0.0562(18) 0.0499(16) -0.0197(14) -0.0223(15) 0.0330(16)
N7 0.0325(13) 0.0324(12) 0.0556(16) -0.0116(11) -0.0069(12) -0.0099(10)
N8 0.076(2) 0.0447(17) 0.089(2) -0.0302(15) -0.037(2) 0.0282(17)
C1 0.0377(18) 0.053(2) 0.0407(17) -0.0066(15) -0.0151(15) -0.0018(15)
C2 0.047(2) 0.077(3) 0.0464(19) -0.0201(17) -0.0215(16) -0.0002(19)
C3 0.058(2) 0.064(2) 0.058(2) -0.0171(18) -0.0308(18) 0.007(2)
C4 0.065(2) 0.068(2) 0.0350(17) -0.0161(15) -0.0063(16) -0.0242(17)
C5 0.061(2) 0.070(2) 0.0452(18) -0.0270(15) 0.0151(16) -0.0337(16)
C6 0.063(3) 0.095(3) 0.076(2) -0.0487(19) 0.021(2) -0.027(2)
C7 0.076(3) 0.081(2) 0.104(3) -0.059(2) 0.022(3) -0.022(2)
C8 0.048(2) 0.076(3) 0.104(3) -0.046(2) 0.009(2) -0.013(2)
C9 0.0390(19) 0.065(2) 0.084(3) -0.0368(18) 0.0050(19) -0.0113(16)
C10 0.0405(18) 0.094(3) 0.0464(19) -0.0266(17) -0.0017(16) -0.0242(17)
C11 0.0409(19) 0.085(3) 0.071(3) -0.024(2) 0.0031(18) -0.0288(17)
C12 0.110(3) 0.111(3) 0.102(4) -0.045(3) 0.021(3) -0.070(2)
C13 0.167(7) 0.070(3) 0.208(8) -0.051(4) 0.031(6) -0.053(3)
C14 0.127(6) 0.072(4) 0.226(10) 0.005(5) 0.006(7) -0.033(4)
C15 0.080(3) 0.070(3) 0.138(5) 0.012(3) -0.008(4) -0.036(2)
C16 0.043(2) 0.082(3) 0.077(3) -0.006(2) -0.001(2) -0.0231(19)
C17 0.049(2) 0.102(3) 0.051(2) 0.004(2) -0.0130(19) -0.021(2)
C18 0.072(3) 0.061(3) 0.058(2) -0.010(2) -0.021(2) 0.007(2)
C19 0.070(3) 0.048(2) 0.074(3) -0.011(2) 0.010(2) -0.002(2)
C20 0.091(4) 0.069(3) 0.111(5) -0.005(3) 0.012(4) -0.007(3)
C21 0.083(4) 0.085(4) 0.210(8) -0.015(5) 0.028(5) -0.036(3)
C22 0.065(3) 0.058(3) 0.168(6) -0.006(4) -0.022(4) -0.010(2)
C23 0.050(3) 0.052(2) 0.131(4) -0.019(3) -0.004(3) -0.002(2)
C24 0.043(2) 0.071(3) 0.063(2) -0.0193(19) -0.0152(18) 0.0040(19)
C25 0.053(2) 0.062(2) 0.070(3) -0.018(2) -0.012(2) 0.011(2)
C26 0.084(3) 0.044(2) 0.091(3) -0.012(2) -0.017(3) 0.008(2)
C27 0.136(5) 0.050(3) 0.108(4) -0.020(3) -0.022(4) -0.004(3)
C28 0.132(5) 0.068(3) 0.128(5) -0.037(3) -0.015(4) -0.028(3)
C29 0.091(3) 0.074(3) 0.096(3) -0.031(2) -0.024(3) -0.016(2)
C30 0.059(3) 0.076(3) 0.066(2) -0.026(2) -0.005(2) -0.003(2)
C31 0.057(2) 0.072(2) 0.057(2) -0.0259(18) -0.0062(19) -0.009(2)
C32 0.046(2) 0.067(2) 0.0408(17) -0.0223(15) -0.0220(15) 0.0177(18)
C33 0.0377(19) 0.092(3) 0.0424(18) -0.0233(18) -0.0179(15) 0.0057(19)
C34 0.049(2) 0.072(2) 0.0388(18) -0.0167(17) -0.0204(16) 0.028(2)
C35 0.049(2) 0.0454(18) 0.0409(17) -0.0142(14) -0.0029(15) -0.0084(15)
C36 0.0453(17) 0.0376(15) 0.0502(19) -0.0122(13) 0.0027(15) -0.0206(13)
C37 0.060(2) 0.0441(18) 0.068(2) -0.0228(16) 0.0153(19) -0.0201(16)
C38 0.061(2) 0.0364(18) 0.090(3) -0.0236(18) 0.017(2) -0.0089(17)
C39 0.043(2) 0.0317(17) 0.106(3) -0.0174(19) -0.012(2) -0.0017(15)
C40 0.0401(18) 0.0358(16) 0.070(2) -0.0108(15) -0.0169(16) -0.0082(13)
C41 0.042(3) 0.050(3) 0.049(3) -0.022(3) -0.008(3) -0.013(3)
C42 0.037(3) 0.046(3) 0.037(3) -0.026(2) 0.009(2) -0.010(2)
C47 0.041(3) 0.045(3) 0.041(3) -0.016(2) -0.006(2) -0.024(2)
C46 0.072(4) 0.070(4) 0.051(4) -0.013(3) -0.015(3) -0.044(3)
C45 0.070(4) 0.050(3) 0.076(4) -0.016(3) -0.005(4) -0.036(3)
C44 0.071(4) 0.061(4) 0.068(4) -0.028(3) 0.005(4) -0.031(3)
C43 0.048(3) 0.052(3) 0.049(3) -0.025(2) 0.002(3) -0.023(3)
C48 0.044(3) 0.054(3) 0.039(3) -0.017(2) -0.002(3) -0.023(2)
C49 0.078(3) 0.049(2) 0.079(3) -0.022(2) -0.020(3) 0.020(2)
C50 0.072(3) 0.044(2) 0.116(4) -0.030(2) -0.026(3) 0.010(2)
C51 0.098(4) 0.069(3) 0.151(6) -0.026(4) -0.028(4) 0.001(3)
C52 0.116(5) 0.082(4) 0.209(8) -0.042(4) -0.048(5) -0.021(3)
C53 0.129(5) 0.079(3) 0.227(6) -0.069(3) -0.096(4) 0.011(3)
C54 0.109(4) 0.058(2) 0.142(4) -0.056(2) -0.072(3) 0.028(2)
C55 0.074(3) 0.059(2) 0.046(2) -0.0115(18) -0.024(2) 0.043(2)
C56 0.083(3) 0.039(2) 0.057(2) -0.0083(18) -0.021(2) 0.030(2)
C57 0.121(5) 0.053(3) 0.073(3) -0.010(2) -0.012(3) 0.028(3)
C58 0.139(6) 0.050(3) 0.105(4) -0.019(3) -0.004(4) -0.003(3)
C59 0.136(5) 0.064(3) 0.092(4) -0.028(3) -0.020(4) -0.006(3)
C60 0.108(4) 0.047(2) 0.067(3) -0.018(2) -0.013(3) 0.012(3)
C61 0.070(3) 0.047(2) 0.063(2) -0.0207(17) -0.022(2) 0.028(2)
C62 0.072(3) 0.048(2) 0.0460(19) -0.0137(16) -0.0263(19) 0.030(2)
C63 0.0329(16) 0.0420(17) 0.0418(17) -0.0112(13) -0.0132(14) 0.0001(13)
C64 0.0341(16) 0.0318(15) 0.0353(16) -0.0036(12) -0.0077(13) -0.0009(13)
C65 0.0350(16) 0.0314(15) 0.0417(17) -0.0052(13) -0.0129(14) 0.0017(13)
C66 0.0400(17) 0.0285(14) 0.0414(16) -0.0057(12) -0.0142(14) -0.0033(13)
C67 0.0319(16) 0.0435(17) 0.0301(15) -0.0077(13) -0.0107(13) 0.0022(13)
C68 0.048(2) 0.0430(18) 0.0539(19) -0.0198(14) -0.0218(16) 0.0191(16)
C69 0.054(2) 0.0498(19) 0.0512(18) -0.0247(14) -0.0207(17) 0.0101(17)
C70 0.0321(17) 0.0502(19) 0.0363(16) -0.0126(14) -0.0092(14) 0.0103(15)
C75 0.090(6) 0.157(9) 0.111(8) 0.033(8) -0.019(6) -0.061(6)
O24 0.0595(18) 0.0644(18) 0.137(3) -0.007(2) -0.022(2) -0.0229(14)
O26A 0.097(6) 0.257(7) 0.150(5) -0.149(4) 0.011(5) -0.023(6)
O25 0.194(6) 0.223(6) 0.103(4) -0.002(4) -0.015(4) -0.076(5)
C74 0.175(6) 0.433(12) 0.150(9) 0.040(9) 0.004(6) -0.207(5)
O23 0.144(4) 0.381(9) 0.120(4) -0.026(5) -0.012(4) -0.134(4)
O15 0.0448(19) 0.104(3) 0.0426(19) 0.002(2) -0.0071(16) -0.0267(18)
O15A 0.075(9) 0.106(10) 0.072(7) -0.038(6) 0.022(7) 0.014(8)
C71 0.111(4) 0.122(5) 0.100(4) -0.005(4) 0.026(4) 0.002(4)
O16 0.232(6) 0.120(3) 0.114(3) -0.057(2) 0.042(4) -0.064(3)
C72 0.182(8) 0.156(7) 0.115(5) -0.055(5) 0.047(5) -0.033(6)
O17 0.187(5) 0.084(3) 0.107(3) -0.037(2) -0.050(3) 0.028(3)
O18 0.287(9) 0.287(7) 0.285(6) -0.191(4) 0.139(5) -0.027(6)
O20 0.129(4) 0.154(5) 0.168(5) 0.065(4) -0.020(4) -0.007(4)
O21 0.175(7) 0.165(6) 0.152(6) -0.039(5) -0.041(5) -0.043(5)
O21A 0.110(5) 0.147(6) 0.119(5) -0.036(4) 0.038(4) -0.047(4)
O22 0.117(5) 0.137(5) 0.101(5) -0.026(4) -0.015(4) -0.057(4)
C73A 0.102(7) 0.147(7) 0.089(6) -0.028(5) -0.020(5) -0.007(5)
O8A 0.103(4) 0.154(5) 0.069(4) 0.005(4) -0.023(3) -0.083(3)
C48A 0.068(4) 0.075(5) 0.059(4) -0.003(4) -0.012(4) -0.031(3)
O7A 0.057(3) 0.082(3) 0.048(3) -0.010(3) -0.004(2) -0.028(2)
C42A 0.063(4) 0.056(3) 0.071(4) -0.027(3) -0.019(3) -0.029(3)
C47A 0.075(4) 0.061(4) 0.069(4) -0.016(3) -0.018(4) -0.025(3)
C46A 0.127(7) 0.120(6) 0.127(7) -0.033(5) -0.019(6) -0.039(5)
C45A 0.131(7) 0.100(6) 0.121(7) -0.021(5) -0.008(6) -0.030(5)
C44A 0.147(7) 0.114(6) 0.133(7) -0.046(5) -0.004(6) -0.044(5)
C43A 0.078(5) 0.072(5) 0.075(5) -0.020(4) 0.004(4) -0.026(4)
C41A 0.044(3) 0.052(3) 0.040(3) -0.010(3) -0.016(3) -0.023(2)
Co2A 0.0505(13) 0.0522(13) 0.0467(12) -0.0047(10) -0.0146(11) 0.0038(11)
Co4A 0.0456(9) 0.0347(8) 0.0416(8) -0.0119(6) -0.0206(7) 0.0200(7)
C75A 0.194(14) 0.134(11) 0.199(17) 0.065(10) 0.076(11) -0.088(9)

loop_
_atom_type_symbol
_atom_type_description
_atom_type_scat_dispersion_real
_atom_type_scat_dispersion_imag
_atom_type_scat_source
C C 0.0033 0.0016 'International Tables Vol C Tables 4.2.6.8 and 6.1.1.4'
H H 0.0000 0.0000 'International Tables Vol C Tables 4.2.6.8 and 6.1.1.4'
Co Co 0.3494 0.9721 'International Tables Vol C Tables 4.2.6.8 and 6.1.1.4'
N N 0.0061 0.0033 'International Tables Vol C Tables 4.2.6.8 and 6.1.1.4'
O O 0.0106 0.0060 'International Tables Vol C Tables 4.2.6.8 and 6.1.1.4'

loop_
_geom_angle_atom_site_label_1
_geom_angle_atom_site_label_2
_geom_angle_atom_site_label_3
_geom_angle
_geom_angle_site_symmetry_1
_geom_angle_site_symmetry_3
O1 Co1 O2 113.09(12) . .
O1 Co1 O11 100.25(11) . .
O1 Co1 N1 82.12(12) . .
O1 Co1 N3 126.38(12) . .
O2 Co1 O11 93.66(11) . .
O2 Co1 N1 89.70(12) . .
O2 Co1 N3 116.58(13) . .
O11 Co1 N1 174.72(11) . .
O11 Co1 N3 95.62(12) . .
N3 Co1 N1 79.23(12) . .
O1 Co2 O4 122.68(14) . .
O1 Co2 O12 98.69(11) . .
O1 Co2 N2 81.74(12) . .
O1 Co2 N4 116.33(13) . .
O4 Co2 O12 95.49(12) . .
O4 Co2 N2 92.00(12) . .
O4 Co2 N4 117.86(14) . .
O12 Co2 N2 170.72(13) . .
O12 Co2 N4 93.36(13) . .
N4 Co2 N2 78.27(13) . .
O6 Co3 O7 126.71(15) . .
O6 Co3 O13 97.65(11) . .
O6 Co3 N5 81.95(12) . .
O6 Co3 N7 121.81(11) . .
O7 Co3 N5 89.88(16) . .
O13 Co3 O7 96.96(16) . .
O13 Co3 N5 171.64(11) . .
O13 Co3 N7 94.54(11) . .
N7 Co3 O7 107.65(15) . .
N7 Co3 N5 78.75(12) . .
O7A Co3 O6 106.7(2) . .
O7A Co3 O13 95.3(2) . .
O7A Co3 N5 92.8(2) . .
O7A Co3 N7 128.5(2) . .
O6 Co4 O14 99.64(11) . .
O6 Co4 N6 79.69(12) . .
O6 Co4 N8 113.86(14) . .
O9 Co4 O6 127.94(14) . .
O9 Co4 O14 99.00(12) . .
O9 Co4 N6 91.66(12) . .
O9 Co4 N8 113.27(15) . .
O14 Co4 N6 166.70(14) . .
O14 Co4 N8 92.67(14) . .
N8 Co4 N6 75.72(15) . .
Co1 O1 Co2A 123.95(14) . .
Co2 O1 Co1 122.89(13) . .
C1 O1 Co1 116.1(2) . .
C1 O1 Co2 119.0(2) . .
C1 O1 Co2A 119.8(2) . .
C17 O2 Co1 127.8(3) . .
C31 O4 Co2 131.6(3) . .
Co3 O6 Co4A 131.65(13) . .
Co4 O6 Co3 124.35(12) . .
C32 O6 Co3 116.4(2) . .
C32 O6 Co4 119.2(2) . .
C32 O6 Co4A 111.4(2) . .
C48 O7 Co3 136.8(5) . .
C62 O9 Co4 136.8(3) . .
C62 O9 Co4A 126.6(3) . .
C63 O11 Co1 130.1(2) . .
C63 O12 Co2 135.5(3) . .
C63 O12 Co2A 136.0(3) . .
C70 O13 Co3 134.4(2) . .
C70 O14 Co4 132.2(3) . .
C70 O14 Co4A 131.8(2) . .
C2 N1 Co1 105.5(3) . .
C2 N1 C10 108.1(3) . .
C4 N1 Co1 105.9(2) . .
C4 N1 C2 112.4(3) . .
C4 N1 C10 111.4(3) . .
C10 N1 Co1 113.4(2) . .
C3 N2 Co2 103.8(2) . .
C3 N2 Co2A 111.1(2) . .
C18 N2 Co2 108.1(3) . .
C18 N2 C3 112.0(4) . .
C18 N2 C24 113.2(3) . .
C18 N2 Co2A 93.3(3) . .
C24 N2 Co2 113.0(2) . .
C24 N2 C3 106.4(3) . .
C24 N2 Co2A 120.6(3) . .
C5 N3 Co1 115.4(2) . .
C9 N3 Co1 124.6(3) . .
C9 N3 C5 119.9(4) . .
C19 N4 Co2 114.9(3) . .
C19 N4 Co2A 117.2(4) . .
C23 N4 Co2 124.3(3) . .
C23 N4 C19 120.8(4) . .
C23 N4 Co2A 121.4(3) . .
C33 N5 Co3 103.7(2) . .
C33 N5 C41 117.2(4) . .
C35 N5 Co3 106.4(2) . .
C35 N5 C33 112.4(3) . .
C35 N5 C41 103.8(4) . .
C41 N5 Co3 113.1(3) . .
C41A N5 Co3 113.0(3) . .
C41A N5 C33 101.6(4) . .
C41A N5 C35 118.8(4) . .
C34 N6 Co4 103.0(2) . .
C34 N6 C55 108.5(3) . .
C34 N6 Co4A 109.9(3) . .
C49 N6 Co4 108.3(3) . .
C49 N6 C34 112.1(4) . .
C49 N6 C55 111.1(4) . .
C49 N6 Co4A 97.6(3) . .
C55 N6 Co4 113.6(2) . .
C55 N6 Co4A 117.4(3) . .
C36 N7 Co3 117.5(2) . .
C36 N7 C40 118.6(3) . .
C40 N7 Co3 123.6(3) . .
C50 N8 Co4 118.1(4) . .
C50 N8 C54 118.6(5) . .
C50 N8 Co4A 112.4(4) . .
C54 N8 Co4 123.3(4) . .
C54 N8 Co4A 129.0(4) . .
O1 C1 H1 107.9 . .
O1 C1 C2 112.1(3) . .
O1 C1 C3 110.9(3) . .
C2 C1 H1 107.9 . .
C2 C1 C3 110.1(3) . .
C3 C1 H1 107.9 . .
N1 C2 C1 110.2(3) . .
N1 C2 H2A 109.6 . .
N1 C2 H2B 109.6 . .
C1 C2 H2A 109.6 . .
C1 C2 H2B 109.6 . .
H2A C2 H2B 108.1 . .
N2 C3 C1 111.2(3) . .
N2 C3 H3A 109.4 . .
N2 C3 H3B 109.4 . .
C1 C3 H3A 109.4 . .
C1 C3 H3B 109.4 . .
H3A C3 H3B 108.0 . .
N1 C4 H4A 109.3 . .
N1 C4 H4B 109.3 . .
N1 C4 C5 111.4(3) . .
H4A C4 H4B 108.0 . .
C5 C4 H4A 109.3 . .
C5 C4 H4B 109.3 . .
N3 C5 C4 116.6(3) . .
C6 C5 N3 120.7(4) . .
C6 C5 C4 122.7(4) . .
C5 C6 H6 120.1 . .
C7 C6 C5 119.9(5) . .
C7 C6 H6 120.1 . .
C6 C7 H7 120.3 . .
C6 C7 C8 119.3(5) . .
C8 C7 H7 120.3 . .
C7 C8 H8 120.9 . .
C9 C8 C7 118.3(4) . .
C9 C8 H8 120.9 . .
N3 C9 C8 121.9(4) . .
N3 C9 H9 119.0 . .
C8 C9 H9 119.0 . .
N1 C10 H10A 108.7 . .
N1 C10 H10B 108.7 . .
N1 C10 C11 114.3(3) . .
H10A C10 H10B 107.6 . .
C11 C10 H10A 108.7 . .
C11 C10 H10B 108.7 . .
C12 C11 C10 118.4(4) . .
C12 C11 C16 118.2(5) . .
C16 C11 C10 123.3(5) . .
C11 C12 H12 119.9 . .
C11 C12 C13 120.2(7) . .
C13 C12 H12 119.9 . .
C12 C13 H13 120.6 . .
C14 C13 C12 118.8(8) . .
C14 C13 H13 120.6 . .
C13 C14 H14 119.4 . .
C15 C14 C13 121.2(7) . .
C15 C14 H14 119.4 . .
C14 C15 H15 119.6 . .
C14 C15 C16 120.8(7) . .
C16 C15 H15 119.6 . .
C11 C16 C17 123.2(4) . .
C15 C16 C11 120.6(6) . .
C15 C16 C17 116.2(5) . .
O2 C17 C16 118.9(4) . .
O3 C17 O2 121.4(6) . .
O3 C17 C16 119.7(5) . .
N2 C18 H18A 109.0 . .
N2 C18 H18B 109.0 . .
N2 C18 C19 112.9(4) . .
H18A C18 H18B 107.8 . .
C19 C18 H18A 109.0 . .
C19 C18 H18B 109.0 . .
N4 C19 C18 116.7(4) . .
N4 C19 C20 119.1(5) . .
C20 C19 C18 124.2(5) . .
C19 C20 H20 120.2 . .
C19 C20 C21 119.5(6) . .
C21 C20 H20 120.2 . .
C20 C21 H21 119.7 . .
C22 C21 C20 120.6(6) . .
C22 C21 H21 119.7 . .
C21 C22 H22 122.2 . .
C21 C22 C23 115.6(6) . .
C23 C22 H22 122.2 . .
N4 C23 C22 124.2(6) . .
N4 C23 H23 117.9 . .
C22 C23 H23 117.9 . .
N2 C24 H24A 109.0 . .
N2 C24 H24B 109.0 . .
N2 C24 C25 112.8(4) . .
H24A C24 H24B 107.8 . .
C25 C24 H24A 109.0 . .
C25 C24 H24B 109.0 . .
C26 C25 C24 120.3(4) . .
C26 C25 C30 119.0(5) . .
C30 C25 C24 120.6(4) . .
C25 C26 H26 119.4 . .
C27 C26 C25 121.2(5) . .
C27 C26 H26 119.4 . .
C26 C27 H27 119.6 . .
C26 C27 C28 120.8(6) . .
C28 C27 H27 119.6 . .
C27 C28 H28 120.2 . .
C27 C28 C29 119.7(6) . .
C29 C28 H28 120.2 . .
C28 C29 H29 119.5 . .
C30 C29 C28 120.9(6) . .
C30 C29 H29 119.5 . .
C25 C30 C31 123.6(5) . .
C29 C30 C25 118.3(5) . .
C29 C30 C31 118.0(4) . .
O4 C31 C30 119.0(4) . .
O5 C31 O4 122.8(4) . .
O5 C31 C30 118.2(5) . .
O6 C32 H32 109.8 . .
O6 C32 C33 107.7(3) . .
O6 C32 C34 109.5(3) . .
C33 C32 H32 109.8 . .
C34 C32 H32 109.8 . .
C34 C32 C33 110.3(3) . .
N5 C33 C32 110.3(3) . .
N5 C33 H33A 109.6 . .
N5 C33 H33B 109.6 . .
C32 C33 H33A 109.6 . .
C32 C33 H33B 109.6 . .
H33A C33 H33B 108.1 . .
N6 C34 C32 109.7(3) . .
N6 C34 H34A 109.7 . .
N6 C34 H34B 109.7 . .
C32 C34 H34A 109.7 . .
C32 C34 H34B 109.7 . .
H34A C34 H34B 108.2 . .
N5 C35 H35A 109.2 . .
N5 C35 H35B 109.2 . .
N5 C35 C36 112.0(3) . .
H35A C35 H35B 107.9 . .
C36 C35 H35A 109.2 . .
C36 C35 H35B 109.2 . .
N7 C36 C35 115.5(3) . .
N7 C36 C37 122.1(3) . .
C37 C36 C35 122.4(4) . .
C36 C37 H37 120.0 . .
C38 C37 C36 120.1(4) . .
C38 C37 H37 120.0 . .
C37 C38 H38 120.8 . .
C37 C38 C39 118.4(4) . .
C39 C38 H38 120.8 . .
C38 C39 H39 120.4 . .
C38 C39 C40 119.2(4) . .
C40 C39 H39 120.4 . .
N7 C40 C39 121.5(4) . .
N7 C40 H40 119.3 . .
C39 C40 H40 119.3 . .
N5 C41 H41A 107.7 . .
N5 C41 H41B 107.7 . .
H41A C41 H41B 107.1 . .
C42 C41 N5 118.5(5) . .
C42 C41 H41A 107.7 . .
C42 C41 H41B 107.7 . .
C47 C42 C41 120.6(4) . .
C47 C42 C43 120.0 . .
C43 C42 C41 119.3(4) . .
C42 C47 C48 122.1(3) . .
C46 C47 C42 120.0 . .
C46 C47 C48 117.8(3) . .
C47 C46 H46 120.0 . .
C47 C46 C45 120.0 . .
C45 C46 H46 120.0 . .
C46 C45 H45 120.0 . .
C44 C45 C46 120.0 . .
C44 C45 H45 120.0 . .
C45 C44 H44 120.0 . .
C43 C44 C45 120.0 . .
C43 C44 H44 120.0 . .
C42 C43 H43 120.0 . .
C44 C43 C42 120.0 . .
C44 C43 H43 120.0 . .
O7 C48 O8 124.7(7) . .
O7 C48 C47 119.0(5) . .
O8 C48 C47 115.9(6) . .
N6 C49 H49A 109.1 . .
N6 C49 H49B 109.1 . .
N6 C49 C50 112.5(4) . .
H49A C49 H49B 107.8 . .
C50 C49 H49A 109.1 . .
C50 C49 H49B 109.1 . .
N8 C50 C49 115.7(5) . .
N8 C50 C51 122.6(6) . .
C51 C50 C49 121.7(6) . .
C50 C51 H51 120.0 . .
C52 C51 C50 119.9(7) . .
C52 C51 H51 120.0 . .
C51 C52 H52 120.3 . .
C53 C52 C51 119.4(8) . .
C53 C52 H52 120.3 . .
C52 C53 H53 119.9 . .
C52 C53 C54 120.2(7) . .
C54 C53 H53 119.9 . .
N8 C54 C53 119.3(6) . .
N8 C54 H54 120.3 . .
C53 C54 H54 120.3 . .
N6 C55 H55A 108.9 . .
N6 C55 H55B 108.9 . .
H55A C55 H55B 107.7 . .
C56 C55 N6 113.4(4) . .
C56 C55 H55A 108.9 . .
C56 C55 H55B 108.9 . .
C57 C56 C55 119.8(4) . .
C57 C56 C61 118.0(5) . .
C61 C56 C55 122.1(5) . .
C56 C57 H57 119.4 . .
C58 C57 C56 121.2(5) . .
C58 C57 H57 119.4 . .
C57 C58 H58 120.0 . .
C59 C58 C57 120.0(6) . .
C59 C58 H58 120.0 . .
C58 C59 H59 120.0 . .
C58 C59 C60 119.9(6) . .
C60 C59 H59 120.0 . .
C59 C60 H60 119.5 . .
C61 C60 C59 120.9(5) . .
C61 C60 H60 119.5 . .
C56 C61 C62 121.9(5) . .
C60 C61 C56 119.8(5) . .
C60 C61 C62 118.2(4) . .
O9 C62 C61 118.5(4) . .
O10 C62 O9 122.6(4) . .
O10 C62 C61 118.9(4) . .
O11 C63 C64 116.9(3) . .
O12 C63 O11 126.1(3) . .
O12 C63 C64 117.0(3) . .
C65 C64 C63 120.2(3) . .
C65 C64 C69 118.7(3) . .
C69 C64 C63 121.1(3) . .
C64 C65 H65 119.6 . .
C64 C65 C66 120.8(3) . .
C66 C65 H65 119.6 . .
C65 C66 H66 119.8 . .
C65 C66 C67 120.4(3) . .
C67 C66 H66 119.8 . .
C66 C67 C70 119.8(3) . .
C68 C67 C66 118.4(3) . .
C68 C67 C70 121.7(3) . .
C67 C68 H68 119.4 . .
C69 C68 C67 121.2(3) . .
C69 C68 H68 119.4 . .
C64 C69 H69 119.8 . .
C68 C69 C64 120.4(4) . .
C68 C69 H69 119.8 . .
O13 C70 O14 126.6(3) . .
O13 C70 C67 116.7(3) . .
O14 C70 C67 116.6(4) . .
H75A C75 H75B 109.5 . .
H75A C75 H75C 109.5 . .
H75B C75 H75C 109.5 . .
O24 C75 H75A 109.5 . .
O24 C75 H75B 109.5 . .
O24 C75 H75C 109.5 . .
C75 O24 H24 110.6 . .
C75A O24 H24C 103.5 . .
H26A O26A H26B 104.5 . .
H25A O25 H25B 104.6 . .
H74A C74 H74B 109.5 . .
H74A C74 H74C 109.5 . .
H74B C74 H74C 109.5 . .
O23 C74 H74A 109.5 . .
O23 C74 H74B 109.5 . .
O23 C74 H74C 109.5 . .
C74 O23 H23A 109.5 . .
C71 O15 H15A 109.5 . .
C71 O15A H15B 109.5 . .
O15 C71 H71A 109.3 . .
O15 C71 H71B 109.5 . .
O15 C71 H71C 109.6 . .
O15A C71 H71D 109.6 . .
O15A C71 H71E 109.6 . .
O15A C71 H71F 109.3 . .
H71A C71 H71B 109.5 . .
H71A C71 H71C 109.5 . .
H71B C71 H71C 109.5 . .
H71D C71 H71E 109.5 . .
H71D C71 H71F 109.5 . .
H71E C71 H71F 109.5 . .
C72 O16 H16 109.5 . .
O16 C72 H72A 109.5 . .
O16 C72 H72B 109.5 . .
O16 C72 H72C 109.5 . .
H72A C72 H72B 109.5 . .
H72A C72 H72C 109.5 . .
H72B C72 H72C 109.5 . .
H17A O17 H17B 109.4 . .
H18C O18 H18D 109.4 . .
H20A O20 H20B 104.6 . .
H21A O21 H21B 104.5 . .
H21C O21A H21D 109.4 . .
C73A O22 H22A 109.5 . .
O22 C73A H73A 109.5 . .
O22 C73A H73B 109.5 . .
O22 C73A H73C 109.5 . .
H73A C73A H73B 109.5 . .
H73A C73A H73C 109.5 . .
H73B C73A H73C 109.5 . .
O8A C48A C47A 118.6(8) . .
O7A C48A O8A 121.7(9) . .
O7A C48A C47A 119.7(7) . .
C48A O7A Co3 127.9(6) . .
C47A C42A C43A 120.0 . .
C47A C42A C41A 120.8(5) . .
C43A C42A C41A 119.2(5) . .
C42A C47A C48A 122.0(5) . .
C46A C47A C48A 118.0(5) . .
C46A C47A C42A 120.0 . .
C47A C46A H46A 120.0 . .
C45A C46A C47A 120.0 . .
C45A C46A H46A 120.0 . .
C46A C45A H45A 120.0 . .
C46A C45A C44A 120.0 . .
C44A C45A H45A 120.0 . .
C45A C44A H44A 120.0 . .
C43A C44A C45A 120.0 . .
C43A C44A H44A 120.0 . .
C42A C43A H43A 120.0 . .
C44A C43A C42A 120.0 . .
C44A C43A H43A 120.0 . .
N5 C41A C42A 108.7(5) . .
N5 C41A H41C 110.0 . .
N5 C41A H41D 110.0 . .
C42A C41A H41C 110.0 . .
C42A C41A H41D 110.0 . .
H41C C41A H41D 108.3 . .
O1 Co2A N2 76.31(15) . .
O12 Co2A O1 94.81(15) . .
O12 Co2A N2 157.86(19) . .
N4 Co2A O1 136.9(2) . .
N4 Co2A O12 112.7(2) . .
N4 Co2A N2 86.60(18) . .
O6 Co4A O9 109.83(15) . .
O6 Co4A O14 90.17(12) . .
O9 Co4A O14 85.28(12) . .
N6 Co4A O6 82.91(15) . .
N6 Co4A O9 90.37(14) . .
N6 Co4A O14 170.08(19) . .
N8 Co4A O6 130.42(18) . .
N8 Co4A O9 119.45(18) . .
N8 Co4A O14 98.53(17) . .
N8 Co4A N6 91.37(19) . .
O24 C75A H75D 109.5 . .
O24 C75A H75E 109.5 . .
O24 C75A H75F 109.5 . .
H75D C75A H75E 109.5 . .
H75D C75A H75F 109.5 . .
H75E C75A H75F 109.5 . .

loop_
_geom_bond_atom_site_label_1
_geom_bond_atom_site_label_2
_geom_bond_distance
_geom_bond_site_symmetry_2
Co1 O1 1.946(2) .
Co1 O2 1.989(3) .
Co1 O11 2.024(3) .
Co1 N1 2.194(3) .
Co1 N3 2.053(3) .
Co2 O1 1.919(3) .
Co2 O4 1.959(3) .
Co2 O12 2.042(3) .
Co2 N2 2.184(3) .
Co2 N4 2.100(4) .
Co3 O6 1.950(3) .
Co3 O7 2.074(5) .
Co3 O13 2.018(2) .
Co3 N5 2.200(3) .
Co3 N7 2.063(3) .
Co3 O7A 1.907(6) .
Co4 O6 1.937(3) .
Co4 O9 1.922(3) .
Co4 O14 2.014(3) .
Co4 N6 2.253(3) .
Co4 N8 2.151(5) .
O1 C1 1.413(4) .
O1 Co2A 2.070(4) .
O2 C17 1.304(6) .
O3 C17 1.237(6) .
O4 C31 1.270(6) .
O5 C31 1.232(6) .
O6 C32 1.434(4) .
O6 Co4A 2.039(4) .
O7 C48 1.214(8) .
O8 C48 1.275(8) .
O9 C62 1.284(5) .
O9 Co4A 2.198(4) .
O10 C62 1.242(5) .
O11 C63 1.261(5) .
O12 C63 1.246(4) .
O12 Co2A 2.013(3) .
O13 C70 1.241(5) .
O14 C70 1.252(4) .
O14 Co4A 2.221(3) .
N1 C2 1.476(5) .
N1 C4 1.476(5) .
N1 C10 1.478(6) .
N2 C3 1.484(6) .
N2 C18 1.435(6) .
N2 C24 1.481(5) .
N2 Co2A 2.280(4) .
N3 C5 1.369(5) .
N3 C9 1.325(5) .
N4 C19 1.355(6) .
N4 C23 1.298(7) .
N4 Co2A 1.598(5) .
N5 C33 1.483(5) .
N5 C35 1.466(5) .
N5 C41 1.617(9) .
N5 C41A 1.398(8) .
N6 C34 1.470(6) .
N6 C49 1.469(7) .
N6 C55 1.492(5) .
N6 Co4A 2.033(3) .
N7 C36 1.323(5) .
N7 C40 1.359(4) .
N8 C50 1.339(7) .
N8 C54 1.362(7) .
N8 Co4A 1.734(5) .
C1 H1 0.9800 .
C1 C2 1.507(6) .
C1 C3 1.520(6) .
C2 H2A 0.9700 .
C2 H2B 0.9700 .
C3 H3A 0.9700 .
C3 H3B 0.9700 .
C4 H4A 0.9700 .
C4 H4B 0.9700 .
C4 C5 1.479(6) .
C5 C6 1.368(6) .
C6 H6 0.9300 .
C6 C7 1.357(7) .
C7 H7 0.9300 .
C7 C8 1.413(8) .
C8 H8 0.9300 .
C8 C9 1.370(7) .
C9 H9 0.9300 .
C10 H10A 0.9700 .
C10 H10B 0.9700 .
C10 C11 1.481(6) .
C11 C12 1.381(8) .
C11 C16 1.419(7) .
C12 H12 0.9300 .
C12 C13 1.416(9) .
C13 H13 0.9300 .
C13 C14 1.390(14) .
C14 H14 0.9300 .
C14 C15 1.343(12) .
C15 H15 0.9300 .
C15 C16 1.370(7) .
C16 C17 1.474(8) .
C18 H18A 0.9700 .
C18 H18B 0.9700 .
C18 C19 1.487(8) .
C19 C20 1.360(8) .
C20 H20 0.9300 .
C20 C21 1.408(10) .
C21 H21 0.9300 .
C21 C22 1.360(11) .
C22 H22 0.9300 .
C22 C23 1.392(8) .
C23 H23 0.9300 .
C24 H24A 0.9700 .
C24 H24B 0.9700 .
C24 C25 1.515(7) .
C25 C26 1.401(7) .
C25 C30 1.424(7) .
C26 H26 0.9300 .
C26 C27 1.356(9) .
C27 H27 0.9300 .
C27 C28 1.367(9) .
C28 H28 0.9300 .
C28 C29 1.407(8) .
C29 H29 0.9300 .
C29 C30 1.383(8) .
C30 C31 1.480(7) .
C32 H32 0.9800 .
C32 C33 1.519(7) .
C32 C34 1.507(5) .
C33 H33A 0.9700 .
C33 H33B 0.9700 .
C34 H34A 0.9700 .
C34 H34B 0.9700 .
C35 H35A 0.9700 .
C35 H35B 0.9700 .
C35 C36 1.511(5) .
C36 C37 1.385(5) .
C37 H37 0.9300 .
C37 C38 1.373(6) .
C38 H38 0.9300 .
C38 C39 1.377(7) .
C39 H39 0.9300 .
C39 C40 1.394(6) .
C40 H40 0.9300 .
C41 H41A 0.9700 .
C41 H41B 0.9700 .
C41 C42 1.464(7) .
C42 C47 1.3900 .
C42 C43 1.3900 .
C47 C46 1.3900 .
C47 C48 1.528(8) .
C46 H46 0.9300 .
C46 C45 1.3900 .
C45 H45 0.9300 .
C45 C44 1.3900 .
C44 H44 0.9300 .
C44 C43 1.3900 .
C43 H43 0.9300 .
C49 H49A 0.9700 .
C49 H49B 0.9700 .
C49 C50 1.501(8) .
C50 C51 1.381(9) .
C51 H51 0.9300 .
C51 C52 1.359(11) .
C52 H52 0.9300 .
C52 C53 1.345(11) .
C53 H53 0.9300 .
C53 C54 1.435(10) .
C54 H54 0.9300 .
C55 H55A 0.9700 .
C55 H55B 0.9700 .
C55 C56 1.474(7) .
C56 C57 1.397(8) .
C56 C61 1.414(6) .
C57 H57 0.9300 .
C57 C58 1.376(10) .
C58 H58 0.9300 .
C58 C59 1.372(9) .
C59 H59 0.9300 .
C59 C60 1.385(9) .
C60 H60 0.9300 .
C60 C61 1.372(8) .
C61 C62 1.490(7) .
C63 C64 1.508(5) .
C64 C65 1.374(5) .
C64 C69 1.391(5) .
C65 H65 0.9300 .
C65 C66 1.386(5) .
C66 H66 0.9300 .
C66 C67 1.389(5) .
C67 C68 1.379(6) .
C67 C70 1.509(5) .
C68 H68 0.9300 .
C68 C69 1.372(5) .
C69 H69 0.9300 .
C75 H75A 0.9600 .
C75 H75B 0.9600 .
C75 H75C 0.9600 .
C75 O24 1.563(14) .
O24 H24 0.8194 .
O24 H24C 0.8197 .
O24 C75A 1.45(2) .
O26A H26A 0.8502 .
O26A H26B 0.8502 .
O25 H25A 0.8502 .
O25 H25B 0.8493 .
C74 H74A 0.9600 .
C74 H74B 0.9600 .
C74 H74C 0.9600 .
C74 O23 1.344(11) .
O23 H23A 0.8200 .
O15 H15A 0.8200 .
O15 C71 1.306(8) .
O15A H15B 0.8200 .
O15A C71 1.288(15) .
C71 H71A 0.9600 .
C71 H71B 0.9599 .
C71 H71C 0.9602 .
C71 H71D 0.9601 .
C71 H71E 0.9599 .
C71 H71F 0.9600 .
O16 H16 0.8200 .
O16 C72 1.424(11) .
C72 H72A 0.9600 .
C72 H72B 0.9600 .
C72 H72C 0.9600 .
O17 H17A 0.8502 .
O17 H17B 0.8504 .
O18 H18C 0.8503 .
O18 H18D 0.8501 .
O20 H20A 0.8504 .
O20 H20B 0.8495 .
O21 H21A 0.8504 .
O21 H21B 0.8494 .
O21A H21C 0.8504 .
O21A H21D 0.8493 .
O22 H22A 0.8200 .
O22 C73A 1.324(12) .
C73A H73A 0.9600 .
C73A H73B 0.9600 .
C73A H73C 0.9600 .
O8A C48A 1.285(10) .
C48A O7A 1.198(10) .
C48A C47A 1.541(10) .
C42A C47A 1.3900 .
C42A C43A 1.3900 .
C42A C41A 1.478(7) .
C47A C46A 1.3900 .
C46A H46A 0.9300 .
C46A C45A 1.3900 .
C45A H45A 0.9300 .
C45A C44A 1.3900 .
C44A H44A 0.9300 .
C44A C43A 1.3900 .
C43A H43A 0.9300 .
C41A H41C 0.9700 .
C41A H41D 0.9700 .
C75A H75D 0.9600 .
C75A H75E 0.9600 .
C75A H75F 0.9600 .

loop_
_geom_torsion_atom_site_label_1
_geom_torsion_atom_site_label_2
_geom_torsion_atom_site_label_3
_geom_torsion_atom_site_label_4
_geom_torsion
_geom_torsion_site_symmetry_1
_geom_torsion_site_symmetry_2
_geom_torsion_site_symmetry_3
_geom_torsion_site_symmetry_4
Co1 O1 C1 C2 27.5(4) . . . .
Co1 O1 C1 C3 151.0(3) . . . .
Co1 O2 C17 O3 146.5(4) . . . .
Co1 O2 C17 C16 -33.3(6) . . . .
Co1 O11 C63 O12 -16.8(6) . . . .
Co1 O11 C63 C64 163.1(2) . . . .
Co1 N1 C2 C1 34.4(3) . . . .
Co1 N1 C4 C5 36.1(4) . . . .
Co1 N1 C10 C11 -55.7(4) . . . .
Co1 N3 C5 C4 3.7(4) . . . .
Co1 N3 C5 C6 -177.0(3) . . . .
Co1 N3 C9 C8 176.0(3) . . . .
Co2 O1 C1 C2 -137.1(3) . . . .
Co2 O1 C1 C3 -13.6(4) . . . .
Co2 O4 C31 O5 -154.6(4) . . . .
Co2 O4 C31 C30 23.5(6) . . . .
Co2 O12 C63 O11 3.4(6) . . . .
Co2 O12 C63 C64 -176.5(3) . . . .
Co2 N2 C3 C1 -38.1(4) . . . .
Co2 N2 C18 C19 -32.5(4) . . . .
Co2 N2 C24 C25 59.9(4) . . . .
Co2 N4 C19 C18 -0.7(5) . . . .
Co2 N4 C19 C20 -178.6(4) . . . .
Co2 N4 C23 C22 179.1(5) . . . .
Co3 O6 C32 C33 -34.0(4) . . . .
Co3 O6 C32 C34 -153.9(3) . . . .
Co3 O7 C48 O8 -156.7(5) . . . .
Co3 O7 C48 C47 15.6(10) . . . .
Co3 O13 C70 O14 -5.4(6) . . . .
Co3 O13 C70 C67 172.3(2) . . . .
Co3 N5 C33 C32 -40.1(3) . . . .
Co3 N5 C35 C36 -33.6(4) . . . .
Co3 N5 C41 C42 56.4(6) . . . .
Co3 N5 C41A C42A 59.0(6) . . . .
Co3 N7 C36 C35 -6.6(4) . . . .
Co3 N7 C36 C37 176.7(3) . . . .
Co3 N7 C40 C39 -177.2(3) . . . .
Co4 O6 C32 C33 142.1(3) . . . .
Co4 O6 C32 C34 22.1(4) . . . .
Co4 O9 C62 O10 167.6(3) . . . .
Co4 O9 C62 C61 -12.4(6) . . . .
Co4 O14 C70 O13 18.9(6) . . . .
Co4 O14 C70 C67 -158.8(3) . . . .
Co4 N6 C34 C32 44.0(4) . . . .
Co4 N6 C49 C50 33.7(4) . . . .
Co4 N6 C55 C56 -59.6(5) . . . .
Co4 N8 C50 C49 1.6(5) . . . .
Co4 N8 C50 C51 178.9(4) . . . .
Co4 N8 C54 C53 -178.4(4) . . . .
O1 C1 C2 N1 -41.9(4) . . . .
O1 C1 C3 N2 36.0(5) . . . .
O6 C32 C33 N5 49.7(4) . . . .
O6 C32 C34 N6 -45.5(5) . . . .
O11 C63 C64 C65 -164.6(3) . . . .
O11 C63 C64 C69 16.6(5) . . . .
O12 C63 C64 C65 15.3(5) . . . .
O12 C63 C64 C69 -163.5(4) . . . .
N1 C4 C5 N3 -28.4(5) . . . .
N1 C4 C5 C6 152.4(4) . . . .
N1 C10 C11 C12 -99.5(5) . . . .
N1 C10 C11 C16 83.8(5) . . . .
N2 C18 C19 N4 23.5(6) . . . .
N2 C18 C19 C20 -158.7(5) . . . .
N2 C24 C25 C26 97.5(5) . . . .
N2 C24 C25 C30 -85.5(5) . . . .
N3 C5 C6 C7 0.9(7) . . . .
N4 C19 C20 C21 1.1(9) . . . .
N5 C35 C36 N7 28.5(5) . . . .
N5 C35 C36 C37 -154.8(4) . . . .
N5 C41 C42 C47 -80.0(6) . . . .
N5 C41 C42 C43 96.5(6) . . . .
N6 C49 C50 N8 -24.8(6) . . . .
N6 C49 C50 C51 157.9(5) . . . .
N6 C55 C56 C57 -96.1(5) . . . .
N6 C55 C56 C61 85.4(5) . . . .
N7 C36 C37 C38 0.3(6) . . . .
N8 C50 C51 C52 0.3(9) . . . .
C2 N1 C4 C5 150.7(4) . . . .
C2 N1 C10 C11 -172.3(4) . . . .
C2 C1 C3 N2 160.6(3) . . . .
C3 N2 C18 C19 -146.3(4) . . . .
C3 N2 C24 C25 173.2(3) . . . .
C3 C1 C2 N1 -165.8(3) . . . .
C4 N1 C2 C1 -80.5(4) . . . .
C4 N1 C10 C11 63.7(4) . . . .
C4 C5 C6 C7 -179.9(4) . . . .
C5 N3 C9 C8 0.8(6) . . . .
C5 C6 C7 C8 0.1(8) . . . .
C6 C7 C8 C9 -0.7(8) . . . .
C7 C8 C9 N3 0.3(7) . . . .
C9 N3 C5 C4 179.4(4) . . . .
C9 N3 C5 C6 -1.4(6) . . . .
C10 N1 C2 C1 156.1(3) . . . .
C10 N1 C4 C5 -87.7(4) . . . .
C10 C11 C12 C13 178.3(6) . . . .
C10 C11 C16 C15 179.2(5) . . . .
C10 C11 C16 C17 0.4(7) . . . .
C11 C12 C13 C14 4.3(11) . . . .
C11 C16 C17 O2 -38.1(6) . . . .
C11 C16 C17 O3 142.1(5) . . . .
C12 C11 C16 C15 2.5(7) . . . .
C12 C11 C16 C17 -176.3(5) . . . .
C12 C13 C14 C15 -1.3(13) . . . .
C13 C14 C15 C16 -1.1(12) . . . .
C14 C15 C16 C11 0.4(9) . . . .
C14 C15 C16 C17 179.3(6) . . . .
C15 C16 C17 O2 143.1(5) . . . .
C15 C16 C17 O3 -36.7(7) . . . .
C16 C11 C12 C13 -4.8(8) . . . .
C18 N2 C3 C1 78.3(4) . . . .
C18 N2 C24 C25 -63.4(5) . . . .
C18 C19 C20 C21 -176.6(6) . . . .
C19 N4 C23 C22 -1.9(8) . . . .
C19 N4 Co2A O1 42.3(5) . . . .
C19 N4 Co2A O12 167.7(3) . . . .
C19 N4 Co2A N2 -23.5(4) . . . .
C19 C20 C21 C22 -5.1(11) . . . .
C20 C21 C22 C23 5.4(11) . . . .
C21 C22 C23 N4 -2.0(10) . . . .
C23 N4 C19 C18 -179.8(5) . . . .
C23 N4 C19 C20 2.3(7) . . . .
C23 N4 Co2A O1 -128.5(4) . . . .
C23 N4 Co2A O12 -3.0(5) . . . .
C23 N4 Co2A N2 165.8(4) . . . .
C24 N2 C3 C1 -157.6(3) . . . .
C24 N2 C18 C19 93.4(4) . . . .
C24 C25 C26 C27 176.9(5) . . . .
C24 C25 C30 C29 -178.2(5) . . . .
C24 C25 C30 C31 -1.4(7) . . . .
C25 C26 C27 C28 1.7(10) . . . .
C25 C30 C31 O4 44.6(7) . . . .
C25 C30 C31 O5 -137.2(5) . . . .
C26 C25 C30 C29 -1.2(7) . . . .
C26 C25 C30 C31 175.6(5) . . . .
C26 C27 C28 C29 -1.9(11) . . . .
C27 C28 C29 C30 0.6(10) . . . .
C28 C29 C30 C25 1.0(8) . . . .
C28 C29 C30 C31 -176.0(5) . . . .
C29 C30 C31 O4 -138.5(5) . . . .
C29 C30 C31 O5 39.7(7) . . . .
C30 C25 C26 C27 -0.1(8) . . . .
C33 N5 C35 C36 -146.5(3) . . . .
C33 N5 C41 C42 177.0(5) . . . .
C33 N5 C41A C42A 169.5(5) . . . .
C33 C32 C34 N6 -163.9(3) . . . .
C34 N6 C49 C50 146.6(3) . . . .
C34 N6 C55 C56 -173.5(4) . . . .
C34 C32 C33 N5 169.2(3) . . . .
C35 N5 C33 C32 74.4(4) . . . .
C35 N5 C41 C42 -58.6(6) . . . .
C35 N5 C41A C42A -66.7(6) . . . .
C35 C36 C37 C38 -176.2(4) . . . .
C36 N7 C40 C39 -2.6(5) . . . .
C36 C37 C38 C39 -1.5(6) . . . .
C37 C38 C39 C40 0.7(6) . . . .
C38 C39 C40 N7 1.4(6) . . . .
C40 N7 C36 C35 178.5(3) . . . .
C40 N7 C36 C37 1.8(5) . . . .
C41 N5 C33 C32 -165.5(4) . . . .
C41 N5 C35 C36 86.0(4) . . . .
C41 C42 C47 C46 176.5(5) . . . .
C41 C42 C47 C48 -7.1(6) . . . .
C41 C42 C43 C44 -176.5(5) . . . .
C42 C47 C46 C45 0.0 . . . .
C42 C47 C48 O7 53.4(7) . . . .
C42 C47 C48 O8 -133.7(5) . . . .
C47 C42 C43 C44 0.0 . . . .
C47 C46 C45 C44 0.0 . . . .
C46 C47 C48 O7 -130.1(5) . . . .
C46 C47 C48 O8 42.9(7) . . . .
C46 C45 C44 C43 0.0 . . . .
C45 C44 C43 C42 0.0 . . . .
C43 C42 C47 C46 0.0 . . . .
C43 C42 C47 C48 176.4(5) . . . .
C48 C47 C46 C45 -176.6(4) . . . .
C49 N6 C34 C32 -72.2(4) . . . .
C49 N6 C55 C56 62.8(5) . . . .
C49 C50 C51 C52 177.4(6) . . . .
C50 N8 C54 C53 2.4(7) . . . .
C50 N8 Co4A O6 -65.3(4) . . . .
C50 N8 Co4A O9 107.8(3) . . . .
C50 N8 Co4A O14 -162.9(3) . . . .
C50 N8 Co4A N6 16.6(3) . . . .
C50 C51 C52 C53 0.5(11) . . . .
C51 C52 C53 C54 0.1(11) . . . .
C52 C53 C54 N8 -1.5(9) . . . .
C54 N8 C50 C49 -179.0(4) . . . .
C54 N8 C50 C51 -1.8(7) . . . .
C54 N8 Co4A O6 113.4(4) . . . .
C54 N8 Co4A O9 -73.6(4) . . . .
C54 N8 Co4A O14 15.8(4) . . . .
C54 N8 Co4A N6 -164.8(4) . . . .
C55 N6 C34 C32 164.8(3) . . . .
C55 N6 C49 C50 -91.8(4) . . . .
C55 C56 C57 C58 -179.4(5) . . . .
C55 C56 C61 C60 177.4(4) . . . .
C55 C56 C61 C62 1.0(6) . . . .
C56 C57 C58 C59 0.4(10) . . . .
C56 C61 C62 O9 -51.5(6) . . . .
C56 C61 C62 O10 128.5(5) . . . .
C57 C56 C61 C60 -1.1(7) . . . .
C57 C56 C61 C62 -177.5(4) . . . .
C57 C58 C59 C60 2.2(10) . . . .
C58 C59 C60 C61 -4.3(9) . . . .
C59 C60 C61 C56 3.7(8) . . . .
C59 C60 C61 C62 -179.7(5) . . . .
C60 C61 C62 O9 132.1(5) . . . .
C60 C61 C62 O10 -47.9(6) . . . .
C61 C56 C57 C58 -0.9(8) . . . .
C63 C64 C65 C66 179.6(3) . . . .
C63 C64 C69 C68 -177.9(4) . . . .
C64 C65 C66 C67 -1.2(5) . . . .
C65 C64 C69 C68 3.3(6) . . . .
C65 C66 C67 C68 2.2(5) . . . .
C65 C66 C67 C70 -178.7(3) . . . .
C66 C67 C68 C69 -0.4(6) . . . .
C66 C67 C70 O13 -13.7(5) . . . .
C66 C67 C70 O14 164.3(3) . . . .
C67 C68 C69 C64 -2.3(6) . . . .
C68 C67 C70 O13 165.4(4) . . . .
C68 C67 C70 O14 -16.6(5) . . . .
C69 C64 C65 C66 -1.5(5) . . . .
C70 C67 C68 C69 -179.6(4) . . . .
O8A C48A O7A Co3 -164.7(6) . . . .
O8A C48A C47A C42A -129.3(7) . . . .
O8A C48A C47A C46A 51.0(9) . . . .
C48A C47A C46A C45A 179.6(7) . . . .
O7A C48A C47A C42A 48.3(10) . . . .
O7A C48A C47A C46A -131.4(7) . . . .
C42A C47A C46A C45A 0.0 . . . .
C47A C48A O7A Co3 17.8(11) . . . .
C47A C42A C43A C44A 0.0 . . . .
C47A C42A C41A N5 -89.2(6) . . . .
C47A C46A C45A C44A 0.0 . . . .
C46A C45A C44A C43A 0.0 . . . .
C45A C44A C43A C42A 0.0 . . . .
C43A C42A C47A C48A -179.6(7) . . . .
C43A C42A C47A C46A 0.0 . . . .
C43A C42A C41A N5 92.6(6) . . . .
C41A N5 C33 C32 -157.6(4) . . . .
C41A N5 C35 C36 95.2(5) . . . .
C41A C42A C47A C48A 2.2(8) . . . .
C41A C42A C47A C46A -178.2(5) . . . .
C41A C42A C43A C44A 178.2(5) . . . .
Co2A O1 C1 C2 -155.7(3) . . . .
Co2A O1 C1 C3 -32.3(4) . . . .
Co2A O12 C63 O11 -20.4(6) . . . .
Co2A O12 C63 C64 159.7(3) . . . .
Co2A N2 C3 C1 -24.6(4) . . . .
Co2A N2 C18 C19 -32.0(4) . . . .
Co2A N2 C24 C25 45.6(5) . . . .
Co2A N4 C19 C18 9.4(6) . . . .
Co2A N4 C19 C20 -168.6(4) . . . .
Co2A N4 C23 C22 168.6(5) . . . .
Co4A O6 C32 C33 153.7(2) . . . .
Co4A O6 C32 C34 33.8(4) . . . .
Co4A O9 C62 O10 170.0(3) . . . .
Co4A O9 C62 C61 -10.0(6) . . . .
Co4A O14 C70 O13 34.0(6) . . . .
Co4A O14 C70 C67 -143.7(3) . . . .
Co4A N6 C34 C32 35.2(4) . . . .
Co4A N6 C49 C50 31.5(4) . . . .
Co4A N6 C55 C56 -48.2(5) . . . .
Co4A N8 C50 C49 -0.2(5) . . . .
Co4A N8 C50 C51 177.0(5) . . . .
Co4A N8 C54 C53 -176.2(4) . . . .

loop_
_smtbx_masks_void_nr
_smtbx_masks_void_average_x
_smtbx_masks_void_average_y
_smtbx_masks_void_average_z
_smtbx_masks_void_volume
_smtbx_masks_void_count_electrons
1 0.000 0.000 0.000 316.3 68.5
